data_4132316
loop_
_publ_author_name
'Ghana, Priyabrata'
'Arz, Marius I.'
'Chakraborty, Uttam'
'Schnakenburg, Gregor'
'Filippou, Alexander C.'

_publ_section_title
;
 Linearly Two-Coordinated Silicon: Transition Metal Complexes with the
 Functional Groups M\\tb Si-M and M&#x2550;Si&#x2550;M.
;
_journal_issue 23
_journal_name_full 'Journal of the American Chemical Society'
_journal_page_first 7187
_journal_page_last 7198
_journal_paper_doi 10.1021/jacs.8b02902
_journal_volume 140
_journal_year 2018
_chemical_formula_moiety '2(C37 H53 B2 Mo2 N12 O4 P Si), C5 H12'
_chemical_formula_sum 'C79 H118 B4 Mo4 N24 O8 P2 Si2'
_chemical_formula_weight 2077.09
_chemical_name_systematic PG-167.3
_space_group_crystal_system monoclinic
_space_group_IT_number 14
_space_group_name_Hall '-P 2yn'
_space_group_name_H-M_alt 'P 1 21/n 1'
_atom_sites_solution_hydrogens mixed
_audit_creation_date 2018-01-22
_audit_creation_method
;
Olex2 1.2
(compiled 2017.08.10 svn.r3458 for OlexSys, GUI svn.r5381)
;
_cell_angle_alpha 90
_cell_angle_beta 104.783(5)
_cell_angle_gamma 90
_cell_formula_units_Z 2
_cell_length_a 11.9565(16)
_cell_length_b 25.378(4)
_cell_length_c 16.080(2)
_cell_measurement_reflns_used 2924
_cell_measurement_temperature 123
_cell_measurement_theta_max 28.62
_cell_measurement_theta_min 2.62
_cell_volume 4717.7(11)
_computing_cell_refinement 'HKL Scalepack (Otwinowski & Minor 1997)'
_computing_data_collection 'HKL Denzo and Scalepack (Otwinowski & Minor 1997)'
_computing_data_reduction 'HKL Denzo and Scalepack (Otwinowski & Minor 1997)'
_computing_molecular_graphics 'DIAMOND (Brandenburg, 1999)'
_computing_publication_material 'SHELXL97 (Sheldrick, 1997)'
_computing_structure_refinement 'SHELXL-97 (Sheldrick, 1997)'
_computing_structure_solution 'SHELXS-97 (Sheldrick, 1990)'
_diffrn_ambient_temperature 123
_diffrn_detector_area_resol_mean 9
_diffrn_measured_fraction_theta_full 0.997
_diffrn_measured_fraction_theta_max 0.997
_diffrn_measurement_device '95mm CCD camera on \k-goniostat'
_diffrn_measurement_device_type 'Nonius KappaCCD'
_diffrn_measurement_method 'CCD rotation images, thick slices'
_diffrn_radiation_monochromator 'horizonally mounted graphite crystal'
_diffrn_radiation_type MoK\a
_diffrn_radiation_wavelength 0.71073
_diffrn_reflns_av_unetI/netI 0.0413
_diffrn_reflns_Laue_measured_fraction_full 0.997
_diffrn_reflns_Laue_measured_fraction_max 0.997
_diffrn_reflns_limit_h_max 13
_diffrn_reflns_limit_h_min -14
_diffrn_reflns_limit_k_max 30
_diffrn_reflns_limit_k_min 0
_diffrn_reflns_limit_l_max 19
_diffrn_reflns_limit_l_min 0
_diffrn_reflns_number 10059
_diffrn_reflns_point_group_measured_fraction_full 0.997
_diffrn_reflns_point_group_measured_fraction_max 0.997
_diffrn_reflns_theta_full 25.242
_diffrn_reflns_theta_max 25.247
_diffrn_reflns_theta_min 2.449
_exptl_absorpt_coefficient_mu 0.643
_exptl_absorpt_correction_T_max 0.9384
_exptl_absorpt_correction_T_min 0.8661
_exptl_absorpt_correction_type empirical
_exptl_absorpt_process_details
;
R.H. Blessing, Acta Cryst. (1995), A51, 33-38
;
_exptl_crystal_colour 'clear red'
_exptl_crystal_colour_lustre clear
_exptl_crystal_colour_primary red
_exptl_crystal_density_diffrn 1.462
_exptl_crystal_description block
_exptl_crystal_F_000 2140
_exptl_crystal_size_max 0.23
_exptl_crystal_size_mid 0.17
_exptl_crystal_size_min 0.1
_refine_diff_density_max 1.895
_refine_diff_density_min -0.717
_refine_diff_density_rms 0.122
_refine_ls_extinction_method none
_refine_ls_goodness_of_fit_ref 1.126
_refine_ls_hydrogen_treatment constr
_refine_ls_matrix_type full
_refine_ls_number_parameters 601
_refine_ls_number_reflns 10059
_refine_ls_number_restraints 57
_refine_ls_restrained_S_all 1.124
_refine_ls_R_factor_all 0.0771
_refine_ls_R_factor_gt 0.0563
_refine_ls_shift/su_max 0.000
_refine_ls_shift/su_mean 0.000
_refine_ls_structure_factor_coef Fsqd
_refine_ls_weighting_details 'w=1/[\s^2^(Fo^2^)+(0.0070P)^2^+34.7860P] where P=(Fo^2^+2Fc^2^)/3'
_refine_ls_weighting_scheme calc
_refine_ls_wR_factor_gt 0.1176
_refine_ls_wR_factor_ref 0.1321
_reflns_Friedel_coverage 0.000
_reflns_number_gt 8436
_reflns_number_total 10059
_reflns_threshold_expression 'I > 2\s(I)'
_cod_data_source_file ja8b02902_si_002.cif
_cod_data_source_block 2219
_cod_original_cell_volume 4717.9(12)
_cod_database_code 4132316
_shelx_shelxl_version_number 2014/7
_shelx_space_group_comment
;
The symmetry employed for this shelxl refinement is uniquely defined
by the following loop, which should always be used as a source of
symmetry information in preference to the above space-group names.
They are only intended as comments.
;
_shelx_estimated_absorpt_t_max 0.938
_shelx_estimated_absorpt_t_min 0.866
_olex2_refinement_description
;
1. Twinned data refinement
 Scales: 0.8618(13)
 0.1382(13)
2. Fixed Uiso
 At 1.2 times of:
  All B(H) groups, {H35A,H35B,H35C} of C35, {H34A,H34B,H34C} of C34, {H4A,H4B,
  H4C} of C4, {H5A,H5B,H5C} of C5, {H9A,H9B,H9C} of C9, {H10A,H10B,H10C} of C10,
   {H14A,H14B,H14C} of C14, {H15A,H15B,H15C} of C15, {H21A,H21B,H21C} of C21,
  {H22A,H22B,H22C} of C22, {H26A,H26B,H26C} of C26, {H27A,H27B,H27C} of C27,
  {H31A,H31B,H31C} of C31, {H32A,H32B,H32C} of C32, {H33A,H33B,H33C} of C33,
  All C(H) groups, All C(H,H) groups
 At 1.5 times of:
  {H42A,H42B,H42C} of C42, {H38A,H38B,H38C} of C38
3. Restrained distances
 B1-H1
 1.17 with sigma of 0.002
 B2-H2A
 1.17 with sigma of 0.002
4. Rigid bond restraints
 Mo2, Si
 with sigma for 1-2 distances of 0.002 and sigma for 1-3 distances of 0.002
5. Uiso/Uaniso restraints and constraints
C38 \\sim C39 \\sim C40 \\sim C41 \\sim C42: within 2A with sigma of 0.002 and
sigma for terminal atoms of 0.004
Uanis(C38) \\sim Ueq, Uanis(C39) \\sim Ueq, Uanis(C40) \\sim Ueq, Uanis(C41)
\\sim Ueq, Uanis(C42) \\sim Ueq: with sigma of 0.002 and sigma for terminal
atoms of 0.004
6. Others
 Fixed Sof: C38(0.5) H38A(0.5) H38B(0.5) H38C(0.5) C39(0.5) H39A(0.5)
 H39B(0.5) C40(0.5) H40A(0.5) H40B(0.5) C41(0.5) H41A(0.5) H41B(0.5) C42(0.5)
 H42A(0.5) H42B(0.5) H42C(0.5)
7.a Secondary CH2 refined with riding coordinates:
 C39(H39A,H39B), C40(H40A,H40B), C41(H41A,H41B)
7.b Aromatic/amide H refined with riding coordinates:
 C2(H2), C7(H7), C12(H12), C19(H19), C24(H24), C29(H29)
7.c Idealised Me refined as rotating group:
 C4(H4A,H4B,H4C), C5(H5A,H5B,H5C), C9(H9A,H9B,H9C), C10(H10A,H10B,H10C),
 C14(H14A,H14B,H14C), C15(H15A,H15B,H15C), C21(H21A,H21B,H21C), C22(H22A,H22B,
 H22C), C26(H26A,H26B,H26C), C27(H27A,H27B,H27C), C31(H31A,H31B,H31C), C32(H32A,
 H32B,H32C), C33(H33A,H33B,H33C), C34(H34A,H34B,H34C), C35(H35A,H35B,H35C),
 C38(H38A,H38B,H38C), C42(H42A,H42B,H42C)
;
_olex2_submission_special_instructions 'No special instructions were received'

loop_
_space_group_symop_operation_xyz
'x, y, z'
'-x+1/2, y+1/2, -z+1/2'
'-x, -y, -z'
'x-1/2, -y-1/2, z-1/2'

loop_
_atom_site_label
_atom_site_type_symbol
_atom_site_fract_x
_atom_site_fract_y
_atom_site_fract_z
_atom_site_U_iso_or_equiv
_atom_site_adp_type
_atom_site_occupancy
_atom_site_site_symmetry_order
_atom_site_calc_flag
_atom_site_refinement_flags_posn
_atom_site_refinement_flags_adp
_atom_site_refinement_flags_occupancy
_atom_site_disorder_assembly
_atom_site_disorder_group
Mo1 Mo 1.20735(4) 0.19968(2) 0.32482(3) 0.02001(13) Uani 1 1 d . . . . .
Mo2 Mo 0.88192(4) 0.09172(2) 0.23768(3) 0.01897(13) Uani 1 1 d . U . . .
P P 0.80143(14) 0.16784(7) 0.13453(11) 0.0297(4) Uani 1 1 d . . . . .
Si Si 1.03698(14) 0.15682(6) 0.26719(10) 0.0210(3) Uani 1 1 d . U . . .
O1 O 1.2847(4) 0.08273(17) 0.3591(3) 0.0346(11) Uani 1 1 d . . . . .
O2 O 1.1445(4) 0.1875(2) 0.4997(3) 0.0442(13) Uani 1 1 d . . . . .
O3 O 1.1068(4) 0.04051(17) 0.2112(3) 0.0356(11) Uani 1 1 d . . . . .
O4 O 0.9366(5) 0.1270(2) 0.4293(3) 0.0460(13) Uani 1 1 d . . . . .
N1 N 1.2824(4) 0.21425(18) 0.2106(3) 0.0232(11) Uani 1 1 d . . . . .
N2 N 1.3453(4) 0.25939(19) 0.2076(3) 0.0245(11) Uani 1 1 d . . . . .
N3 N 1.1750(4) 0.28734(19) 0.3167(3) 0.0256(11) Uani 1 1 d . . . . .
N4 N 1.2539(4) 0.32084(19) 0.2954(3) 0.0270(11) Uani 1 1 d . . . . .
N5 N 1.3867(4) 0.22800(18) 0.3955(3) 0.0244(11) Uani 1 1 d . . . . .
N6 N 1.4350(4) 0.27050(19) 0.3641(3) 0.0246(11) Uani 1 1 d . . . . .
N7 N 0.8089(4) 0.04313(19) 0.1189(3) 0.0244(11) Uani 1 1 d . . . . .
N8 N 0.7165(4) 0.00994(18) 0.1175(3) 0.0223(10) Uani 1 1 d . . . . .
N9 N 0.7016(4) 0.0944(2) 0.2563(3) 0.0251(11) Uani 1 1 d . . . . .
N10 N 0.6303(4) 0.05205(18) 0.2299(3) 0.0215(10) Uani 1 1 d . . . . .
N11 N 0.8790(4) 0.01333(19) 0.2993(3) 0.0263(11) Uani 1 1 d . . . . .
N12 N 0.7823(4) -0.01830(19) 0.2715(3) 0.0258(11) Uani 1 1 d . . . . .
C1 C 1.2889(5) 0.1853(2) 0.1427(4) 0.0250(13) Uani 1 1 d . . . . .
C2 C 1.3564(5) 0.2114(2) 0.0961(4) 0.0281(14) Uani 1 1 d . . . . .
H2 H 1.3749 0.1994 0.0453 0.034 Uiso 1 1 calc R . . . .
C3 C 1.3903(5) 0.2576(3) 0.1385(4) 0.0294(14) Uani 1 1 d . . . . .
C4 C 1.2284(6) 0.1336(2) 0.1234(4) 0.0309(14) Uani 1 1 d . . . . .
H4A H 1.2413 0.1191 0.0701 0.037 Uiso 1 1 calc GR . . . .
H4B H 1.1452 0.1385 0.1166 0.037 Uiso 1 1 calc GR . . . .
H4C H 1.2588 0.1090 0.1708 0.037 Uiso 1 1 calc GR . . . .
C5 C 1.4631(6) 0.3009(3) 0.1164(5) 0.0414(17) Uani 1 1 d . . . . .
H5A H 1.5366 0.3029 0.1605 0.050 Uiso 1 1 calc GR . . . .
H5B H 1.4220 0.3345 0.1139 0.050 Uiso 1 1 calc GR . . . .
H5C H 1.4782 0.2937 0.0604 0.050 Uiso 1 1 calc GR . . . .
C6 C 1.0918(5) 0.3188(3) 0.3332(4) 0.0310(14) Uani 1 1 d . . . . .
C7 C 1.1173(6) 0.3713(2) 0.3221(5) 0.0356(16) Uani 1 1 d . . . . .
H7 H 1.0728 0.4011 0.3297 0.043 Uiso 1 1 calc R . . . .
C8 C 1.2193(6) 0.3716(2) 0.2983(5) 0.0347(15) Uani 1 1 d . . . . .
C9 C 0.9918(6) 0.2962(3) 0.3614(5) 0.0354(15) Uani 1 1 d . . . . .
H9A H 0.9236 0.3186 0.3406 0.042 Uiso 1 1 calc GR . . . .
H9B H 1.0111 0.2946 0.4244 0.042 Uiso 1 1 calc GR . . . .
H9C H 0.9752 0.2606 0.3378 0.042 Uiso 1 1 calc GR . . . .
C10 C 1.2888(6) 0.4173(3) 0.2775(6) 0.0463(19) Uani 1 1 d . . . . .
H10A H 1.2898 0.4156 0.2168 0.056 Uiso 1 1 calc GR . . . .
H10B H 1.3682 0.4153 0.3137 0.056 Uiso 1 1 calc GR . . . .
H10C H 1.2535 0.4505 0.2886 0.056 Uiso 1 1 calc GR . . . .
C11 C 1.4642(5) 0.2123(2) 0.4675(4) 0.0259(13) Uani 1 1 d . . . . .
C12 C 1.5617(6) 0.2448(3) 0.4820(4) 0.0312(14) Uani 1 1 d . . . . .
H12 H 1.6293 0.2424 0.5282 0.037 Uiso 1 1 calc R . . . .
C13 C 1.5401(5) 0.2810(3) 0.4157(4) 0.0287(14) Uani 1 1 d . . . . .
C14 C 1.4436(6) 0.1672(3) 0.5213(4) 0.0365(16) Uani 1 1 d . . . . .
H14A H 1.5048 0.1663 0.5751 0.044 Uiso 1 1 calc GR . . . .
H14B H 1.4442 0.1342 0.4898 0.044 Uiso 1 1 calc GR . . . .
H14C H 1.3684 0.1716 0.5343 0.044 Uiso 1 1 calc GR . . . .
C15 C 1.6158(6) 0.3245(3) 0.3975(5) 0.0387(17) Uani 1 1 d . . . . .
H15A H 1.5792 0.3586 0.4016 0.046 Uiso 1 1 calc GR . . . .
H15B H 1.6263 0.3201 0.3394 0.046 Uiso 1 1 calc GR . . . .
H15C H 1.6912 0.3231 0.4395 0.046 Uiso 1 1 calc GR . . . .
C16 C 1.2548(5) 0.1261(2) 0.3433(4) 0.0214(12) Uani 1 1 d . . . . .
C17 C 1.1629(5) 0.1924(2) 0.4325(4) 0.0258(13) Uani 1 1 d . . . . .
C18 C 0.8386(6) 0.0344(3) 0.0453(4) 0.0319(15) Uani 1 1 d . . . . .
C19 C 0.7667(6) -0.0032(3) -0.0033(4) 0.0345(15) Uani 1 1 d . . . . .
H19 H 0.7686 -0.0159 -0.0585 0.041 Uiso 1 1 calc R . . . .
C20 C 0.6914(5) -0.0185(2) 0.0447(4) 0.0273(13) Uani 1 1 d . . . . .
C21 C 0.9418(7) 0.0602(4) 0.0245(5) 0.052(2) Uani 1 1 d . . . . .
H21A H 0.9219 0.0705 -0.0362 0.063 Uiso 1 1 calc GR . . . .
H21B H 1.0067 0.0354 0.0357 0.063 Uiso 1 1 calc GR . . . .
H21C H 0.9637 0.0916 0.0606 0.063 Uiso 1 1 calc GR . . . .
C22 C 0.5980(6) -0.0592(3) 0.0243(4) 0.0331(15) Uani 1 1 d . . . . .
H22A H 0.6237 -0.0908 0.0588 0.040 Uiso 1 1 calc GR . . . .
H22B H 0.5810 -0.0682 -0.0369 0.040 Uiso 1 1 calc GR . . . .
H22C H 0.5281 -0.0452 0.0376 0.040 Uiso 1 1 calc GR . . . .
C23 C 0.6411(6) 0.1297(3) 0.2900(4) 0.0314(15) Uani 1 1 d . . . . .
C24 C 0.5311(6) 0.1092(3) 0.2850(4) 0.0322(15) Uani 1 1 d . . . . .
H24 H 0.4706 0.1260 0.3035 0.039 Uiso 1 1 calc R . . . .
C25 C 0.5274(5) 0.0608(2) 0.2487(4) 0.0258(13) Uani 1 1 d . . . . .
C26 C 0.6866(7) 0.1816(3) 0.3274(7) 0.060(3) Uani 1 1 d . . . . .
H26A H 0.6966 0.1808 0.3898 0.071 Uiso 1 1 calc GR . . . .
H26B H 0.6318 0.2094 0.3021 0.071 Uiso 1 1 calc GR . . . .
H26C H 0.7613 0.1885 0.3150 0.071 Uiso 1 1 calc GR . . . .
C27 C 0.4335(6) 0.0202(3) 0.2315(5) 0.0339(15) Uani 1 1 d . . . . .
H27A H 0.4587 -0.0104 0.2685 0.041 Uiso 1 1 calc GR . . . .
H27B H 0.4165 0.0094 0.1710 0.041 Uiso 1 1 calc GR . . . .
H27C H 0.3637 0.0352 0.2435 0.041 Uiso 1 1 calc GR . . . .
C28 C 0.9531(5) -0.0139(3) 0.3613(4) 0.0310(14) Uani 1 1 d . . . . .
C29 C 0.9044(6) -0.0624(3) 0.3730(4) 0.0360(16) Uani 1 1 d . . . . .
H29 H 0.9385 -0.0892 0.4127 0.043 Uiso 1 1 calc R . . . .
C30 C 0.7990(6) -0.0636(2) 0.3166(4) 0.0311(14) Uani 1 1 d . . . . .
C31 C 1.0691(6) 0.0061(3) 0.4067(5) 0.0419(17) Uani 1 1 d . . . . .
H31A H 1.1239 -0.0010 0.3720 0.050 Uiso 1 1 calc GR . . . .
H31B H 1.0952 -0.0116 0.4625 0.050 Uiso 1 1 calc GR . . . .
H31C H 1.0648 0.0442 0.4158 0.050 Uiso 1 1 calc GR . . . .
C32 C 0.7108(7) -0.1071(3) 0.3024(5) 0.047(2) Uani 1 1 d . . . . .
H32A H 0.6950 -0.1193 0.2428 0.057 Uiso 1 1 calc GR . . . .
H32B H 0.6392 -0.0938 0.3139 0.057 Uiso 1 1 calc GR . . . .
H32C H 0.7406 -0.1364 0.3414 0.057 Uiso 1 1 calc GR . . . .
C33 C 0.8436(8) 0.1753(4) 0.0341(5) 0.058(2) Uani 1 1 d . . . . .
H33A H 0.7986 0.2038 0.0001 0.070 Uiso 1 1 calc GR . . . .
H33B H 0.8288 0.1423 0.0014 0.070 Uiso 1 1 calc GR . . . .
H33C H 0.9262 0.1839 0.0466 0.070 Uiso 1 1 calc GR . . . .
C34 C 0.6478(7) 0.1587(4) 0.0878(5) 0.062(3) Uani 1 1 d . . . . .
H34A H 0.6344 0.1241 0.0600 0.074 Uiso 1 1 calc GR . . . .
H34B H 0.6193 0.1863 0.0451 0.074 Uiso 1 1 calc GR . . . .
H34C H 0.6066 0.1607 0.1332 0.074 Uiso 1 1 calc GR . . . .
C35 C 0.8144(8) 0.2370(3) 0.1669(6) 0.063(3) Uani 1 1 d . . . . .
H35A H 0.7707 0.2589 0.1194 0.075 Uiso 1 1 calc GR . . . .
H35B H 0.8961 0.2474 0.1813 0.075 Uiso 1 1 calc GR . . . .
H35C H 0.7836 0.2418 0.2173 0.075 Uiso 1 1 calc GR . . . .
C36 C 1.0287(5) 0.0643(2) 0.2220(4) 0.0251(13) Uani 1 1 d . . . . .
C37 C 0.9238(5) 0.1174(2) 0.3563(4) 0.0288(14) Uani 1 1 d . . . . .
B1 B 1.3689(6) 0.2987(3) 0.2818(5) 0.0278(15) Uani 1 1 d D . . . .
H1 H 1.427(4) 0.3337(15) 0.270(4) 0.033 Uiso 1 1 d DR . . . .
B2 B 0.6770(6) 0.0007(3) 0.2012(4) 0.0242(14) Uani 1 1 d D . . . .
H2A H 0.609(4) -0.0334(15) 0.190(4) 0.029 Uiso 1 1 d DR . . . .
C38 C 0.372(2) -0.0454(9) 0.4606(13) 0.055(3) Uani 0.5 1 d . U P A -1
H38A H 0.3200 -0.0216 0.4203 0.083 Uiso 0.5 1 calc GR . P A -1
H38B H 0.3269 -0.0649 0.4939 0.083 Uiso 0.5 1 calc GR . P A -1
H38C H 0.4073 -0.0703 0.4285 0.083 Uiso 0.5 1 calc GR . P A -1
C39 C 0.462(4) -0.0145(15) 0.520(3) 0.052(2) Uani 0.5 1 d . U P A -1
H39A H 0.5099 -0.0396 0.5610 0.063 Uiso 0.5 1 calc R . P A -1
H39B H 0.4233 0.0088 0.5528 0.063 Uiso 0.5 1 calc R . P A -1
C40 C 0.547(4) 0.0203(14) 0.485(3) 0.052(2) Uani 0.5 1 d . U P A -1
H40A H 0.5971 -0.0017 0.4589 0.062 Uiso 0.5 1 calc R . P A -1
H40B H 0.5037 0.0453 0.4411 0.062 Uiso 0.5 1 calc R . P A -1
C41 C 0.619(2) 0.0500(9) 0.5637(13) 0.052(2) Uani 0.5 1 d . U P A -1
H41A H 0.6677 0.0258 0.6060 0.062 Uiso 0.5 1 calc R . P A -1
H41B H 0.5693 0.0710 0.5923 0.062 Uiso 0.5 1 calc R . P A -1
C42 C 0.6973(14) 0.0883(6) 0.5170(11) 0.049(3) Uani 0.5 1 d . U P A -1
H42A H 0.7322 0.0668 0.4795 0.073 Uiso 0.5 1 calc GR . P A -1
H42B H 0.7585 0.1053 0.5611 0.073 Uiso 0.5 1 calc GR . P A -1
H42C H 0.6476 0.1153 0.4826 0.073 Uiso 0.5 1 calc GR . P A -1

loop_
_atom_site_aniso_label
_atom_site_aniso_U_11
_atom_site_aniso_U_22
_atom_site_aniso_U_33
_atom_site_aniso_U_23
_atom_site_aniso_U_13
_atom_site_aniso_U_12
Mo1 0.0174(2) 0.0199(2) 0.0244(3) -0.0016(2) 0.00841(19) -0.00177(19)
Mo2 0.0169(2) 0.0196(2) 0.0216(2) -0.0019(2) 0.00712(18) -0.00412(19)
P 0.0251(9) 0.0302(9) 0.0312(9) 0.0047(7) 0.0025(7) -0.0029(7)
Si 0.0177(8) 0.0221(8) 0.0245(8) -0.0025(6) 0.0075(6) -0.0025(6)
O1 0.027(2) 0.028(2) 0.047(3) 0.004(2) 0.006(2) 0.0026(19)
O2 0.038(3) 0.068(4) 0.031(3) -0.012(2) 0.018(2) -0.014(2)
O3 0.029(3) 0.026(2) 0.054(3) -0.005(2) 0.015(2) 0.000(2)
O4 0.052(3) 0.062(3) 0.027(3) -0.013(2) 0.016(2) -0.028(3)
N1 0.022(3) 0.020(2) 0.029(3) -0.002(2) 0.008(2) -0.001(2)
N2 0.024(3) 0.022(2) 0.029(3) 0.001(2) 0.011(2) -0.002(2)
N3 0.023(3) 0.023(3) 0.032(3) 0.000(2) 0.010(2) 0.000(2)
N4 0.026(3) 0.020(3) 0.035(3) 0.002(2) 0.009(2) -0.001(2)
N5 0.023(3) 0.021(2) 0.033(3) -0.001(2) 0.014(2) -0.002(2)
N6 0.023(3) 0.021(2) 0.033(3) -0.002(2) 0.013(2) -0.005(2)
N7 0.021(3) 0.027(3) 0.026(3) -0.004(2) 0.008(2) -0.004(2)
N8 0.015(2) 0.020(2) 0.032(3) -0.006(2) 0.007(2) -0.0047(19)
N9 0.023(3) 0.027(3) 0.028(3) -0.004(2) 0.010(2) -0.007(2)
N10 0.020(3) 0.021(2) 0.025(3) 0.001(2) 0.010(2) -0.0059(19)
N11 0.023(3) 0.025(3) 0.030(3) 0.001(2) 0.005(2) -0.003(2)
N12 0.026(3) 0.022(3) 0.032(3) 0.000(2) 0.010(2) -0.006(2)
C1 0.017(3) 0.031(3) 0.029(3) 0.002(3) 0.008(2) 0.001(2)
C2 0.023(3) 0.036(4) 0.029(3) -0.001(3) 0.012(3) 0.001(3)
C3 0.021(3) 0.035(3) 0.034(4) 0.007(3) 0.011(3) 0.000(3)
C4 0.035(4) 0.030(3) 0.032(3) -0.005(3) 0.014(3) -0.003(3)
C5 0.041(4) 0.050(4) 0.041(4) 0.003(3) 0.023(3) -0.013(3)
C6 0.024(3) 0.033(3) 0.037(4) -0.007(3) 0.009(3) 0.004(3)
C7 0.035(4) 0.021(3) 0.051(4) 0.000(3) 0.012(3) 0.009(3)
C8 0.037(4) 0.023(3) 0.044(4) 0.003(3) 0.009(3) 0.005(3)
C9 0.029(4) 0.035(4) 0.042(4) -0.008(3) 0.010(3) 0.004(3)
C10 0.039(4) 0.026(3) 0.076(6) 0.010(4) 0.016(4) 0.001(3)
C11 0.021(3) 0.025(3) 0.030(3) -0.005(3) 0.004(3) 0.002(2)
C12 0.026(3) 0.037(4) 0.028(3) -0.004(3) 0.001(3) 0.002(3)
C13 0.013(3) 0.038(4) 0.035(3) -0.012(3) 0.005(3) -0.005(3)
C14 0.039(4) 0.038(4) 0.029(4) 0.004(3) 0.003(3) 0.000(3)
C15 0.025(4) 0.041(4) 0.050(4) -0.003(3) 0.009(3) -0.010(3)
C16 0.017(3) 0.025(3) 0.023(3) 0.000(2) 0.007(2) -0.001(2)
C17 0.017(3) 0.032(3) 0.028(3) -0.008(3) 0.005(2) -0.007(2)
C18 0.029(4) 0.041(4) 0.030(3) -0.005(3) 0.015(3) -0.010(3)
C19 0.033(4) 0.042(4) 0.032(4) -0.015(3) 0.015(3) -0.009(3)
C20 0.021(3) 0.030(3) 0.032(3) -0.008(3) 0.008(3) -0.002(3)
C21 0.051(5) 0.074(6) 0.040(4) -0.020(4) 0.027(4) -0.031(4)
C22 0.030(4) 0.033(3) 0.037(4) -0.011(3) 0.010(3) -0.008(3)
C23 0.031(4) 0.029(3) 0.039(4) -0.009(3) 0.018(3) -0.006(3)
C24 0.027(3) 0.032(3) 0.043(4) -0.003(3) 0.019(3) 0.001(3)
C25 0.023(3) 0.032(3) 0.024(3) 0.002(3) 0.008(2) 0.001(3)
C26 0.051(5) 0.040(4) 0.102(7) -0.032(5) 0.046(5) -0.010(4)
C27 0.025(3) 0.036(4) 0.044(4) -0.003(3) 0.016(3) -0.004(3)
C28 0.023(3) 0.033(3) 0.035(4) 0.003(3) 0.005(3) 0.001(3)
C29 0.040(4) 0.028(3) 0.039(4) 0.012(3) 0.007(3) 0.003(3)
C30 0.038(4) 0.019(3) 0.034(4) 0.006(3) 0.004(3) 0.003(3)
C31 0.033(4) 0.046(4) 0.041(4) 0.011(3) -0.001(3) 0.002(3)
C32 0.051(5) 0.024(3) 0.066(5) 0.014(3) 0.012(4) -0.009(3)
C33 0.059(6) 0.070(6) 0.046(5) 0.022(4) 0.015(4) -0.008(4)
C34 0.031(4) 0.096(7) 0.051(5) 0.029(5) -0.005(4) -0.015(4)
C35 0.073(6) 0.038(4) 0.064(6) 0.009(4) -0.009(5) 0.011(4)
C36 0.021(3) 0.021(3) 0.032(3) -0.001(3) 0.005(3) -0.004(2)
C37 0.023(3) 0.029(3) 0.034(4) -0.002(3) 0.008(3) -0.012(3)
B1 0.025(4) 0.019(3) 0.041(4) -0.005(3) 0.011(3) -0.007(3)
B2 0.023(3) 0.027(3) 0.025(4) 0.002(3) 0.009(3) -0.005(3)
C38 0.055(4) 0.055(4) 0.055(4) 0.001(3) 0.013(3) 0.002(3)
C39 0.052(3) 0.052(3) 0.052(3) 0.0013(17) 0.0129(17) 0.0007(17)
C40 0.052(2) 0.052(3) 0.052(2) 0.0013(15) 0.0128(16) 0.0005(15)
C41 0.051(3) 0.052(3) 0.052(3) 0.0015(17) 0.0131(17) 0.0002(17)
C42 0.046(4) 0.049(4) 0.051(4) 0.007(3) 0.014(3) -0.006(3)

loop_
_atom_type_symbol
_atom_type_description
_atom_type_scat_dispersion_real
_atom_type_scat_dispersion_imag
_atom_type_scat_source
C C 0.0033 0.0016 'International Tables Vol C Tables 4.2.6.8 and 6.1.1.4'
H H 0.0000 0.0000 'International Tables Vol C Tables 4.2.6.8 and 6.1.1.4'
B B 0.0013 0.0007 'International Tables Vol C Tables 4.2.6.8 and 6.1.1.4'
Mo Mo -1.6832 0.6857 'International Tables Vol C Tables 4.2.6.8 and 6.1.1.4'
N N 0.0061 0.0033 'International Tables Vol C Tables 4.2.6.8 and 6.1.1.4'
O O 0.0106 0.0060 'International Tables Vol C Tables 4.2.6.8 and 6.1.1.4'
P P 0.1023 0.0942 'International Tables Vol C Tables 4.2.6.8 and 6.1.1.4'
Si Si 0.0817 0.0704 'International Tables Vol C Tables 4.2.6.8 and 6.1.1.4'

loop_
_geom_angle_atom_site_label_1
_geom_angle_atom_site_label_2
_geom_angle_atom_site_label_3
_geom_angle
N1 Mo1 Si 104.17(13)
N1 Mo1 N5 80.55(17)
N3 Mo1 Si 108.90(13)
N3 Mo1 N1 83.67(17)
N3 Mo1 N5 80.97(17)
N5 Mo1 Si 169.31(13)
C16 Mo1 Si 78.51(17)
C16 Mo1 N1 96.8(2)
C16 Mo1 N3 172.3(2)
C16 Mo1 N5 91.5(2)
C17 Mo1 Si 84.16(17)
C17 Mo1 N1 171.7(2)
C17 Mo1 N3 93.6(2)
C17 Mo1 N5 91.3(2)
C17 Mo1 C16 84.8(2)
Si Mo2 P 75.93(6)
N7 Mo2 P 82.17(13)
N7 Mo2 Si 130.28(13)
N9 Mo2 P 81.34(14)
N9 Mo2 Si 131.29(13)
N9 Mo2 N7 87.28(18)
N11 Mo2 P 156.00(13)
N11 Mo2 Si 128.06(13)
N11 Mo2 N7 80.88(18)
N11 Mo2 N9 81.01(18)
C36 Mo2 P 112.54(18)
C36 Mo2 Si 66.70(17)
C36 Mo2 N7 82.1(2)
C36 Mo2 N9 161.0(2)
C36 Mo2 N11 81.8(2)
C37 Mo2 P 109.85(19)
C37 Mo2 Si 65.90(17)
C37 Mo2 N7 163.0(2)
C37 Mo2 N9 82.9(2)
C37 Mo2 N11 83.9(2)
C37 Mo2 C36 103.2(3)
C33 P Mo2 120.6(3)
C33 P C35 97.4(4)
C34 P Mo2 110.2(3)
C34 P C33 97.3(4)
C34 P C35 104.1(5)
C35 P Mo2 123.3(3)
Mo1 Si Mo2 162.93(8)
Mo1 Si C37 122.05(16)
C37 Si Mo2 47.46(15)
N2 N1 Mo1 119.7(3)
C1 N1 Mo1 133.6(4)
C1 N1 N2 106.4(5)
N1 N2 B1 120.6(5)
C3 N2 N1 109.6(5)
C3 N2 B1 129.2(5)
N4 N3 Mo1 120.4(4)
C6 N3 Mo1 133.9(4)
C6 N3 N4 105.7(5)
N3 N4 B1 119.9(5)
C8 N4 N3 110.1(5)
C8 N4 B1 129.7(5)
N6 N5 Mo1 119.6(4)
C11 N5 Mo1 133.7(4)
C11 N5 N6 106.6(5)
N5 N6 B1 120.6(5)
C13 N6 N5 109.9(5)
C13 N6 B1 129.5(5)
N8 N7 Mo2 118.7(3)
C18 N7 Mo2 135.0(4)
C18 N7 N8 106.0(5)
N7 N8 B2 119.7(5)
C20 N8 N7 109.9(5)
C20 N8 B2 128.6(5)
N10 N9 Mo2 118.4(3)
C23 N9 Mo2 134.7(4)
C23 N9 N10 106.8(5)
N9 N10 B2 120.9(5)
C25 N10 N9 109.3(5)
C25 N10 B2 128.7(5)
N12 N11 Mo2 118.8(4)
C28 N11 Mo2 135.0(4)
C28 N11 N12 106.2(5)
N11 N12 B2 121.0(5)
C30 N12 N11 108.9(5)
C30 N12 B2 130.1(5)
N1 C1 C2 109.8(5)
N1 C1 C4 121.8(5)
C2 C1 C4 128.3(6)
C1 C2 H2 126.9
C3 C2 C1 106.1(6)
C3 C2 H2 126.9
N2 C3 C2 108.0(5)
N2 C3 C5 123.1(6)
C2 C3 C5 128.9(6)
C1 C4 H4A 109.5
C1 C4 H4B 109.5
C1 C4 H4C 109.5
H4A C4 H4B 109.5
H4A C4 H4C 109.5
H4B C4 H4C 109.5
C3 C5 H5A 109.5
C3 C5 H5B 109.5
C3 C5 H5C 109.5
H5A C5 H5B 109.5
H5A C5 H5C 109.5
H5B C5 H5C 109.5
N3 C6 C7 110.1(6)
N3 C6 C9 121.2(6)
C7 C6 C9 128.6(6)
C6 C7 H7 126.8
C8 C7 C6 106.4(5)
C8 C7 H7 126.8
N4 C8 C7 107.8(6)
N4 C8 C10 121.9(6)
C7 C8 C10 130.2(6)
C6 C9 H9A 109.5
C6 C9 H9B 109.5
C6 C9 H9C 109.5
H9A C9 H9B 109.5
H9A C9 H9C 109.5
H9B C9 H9C 109.5
C8 C10 H10A 109.5
C8 C10 H10B 109.5
C8 C10 H10C 109.5
H10A C10 H10B 109.5
H10A C10 H10C 109.5
H10B C10 H10C 109.5
N5 C11 C12 109.3(6)
N5 C11 C14 123.2(6)
C12 C11 C14 127.6(6)
C11 C12 H12 126.9
C13 C12 C11 106.3(6)
C13 C12 H12 126.9
N6 C13 C12 107.8(5)
N6 C13 C15 122.6(6)
C12 C13 C15 129.5(6)
C11 C14 H14A 109.5
C11 C14 H14B 109.5
C11 C14 H14C 109.5
H14A C14 H14B 109.5
H14A C14 H14C 109.5
H14B C14 H14C 109.5
C13 C15 H15A 109.5
C13 C15 H15B 109.5
C13 C15 H15C 109.5
H15A C15 H15B 109.5
H15A C15 H15C 109.5
H15B C15 H15C 109.5
O1 C16 Mo1 176.3(5)
O2 C17 Mo1 175.2(5)
N7 C18 C19 110.3(5)
N7 C18 C21 122.7(6)
C19 C18 C21 126.9(6)
C18 C19 H19 126.9
C20 C19 C18 106.1(6)
C20 C19 H19 126.9
N8 C20 C19 107.6(5)
N8 C20 C22 123.5(6)
C19 C20 C22 128.9(6)
C18 C21 H21A 109.5
C18 C21 H21B 109.5
C18 C21 H21C 109.5
H21A C21 H21B 109.5
H21A C21 H21C 109.5
H21B C21 H21C 109.5
C20 C22 H22A 109.5
C20 C22 H22B 109.5
C20 C22 H22C 109.5
H22A C22 H22B 109.5
H22A C22 H22C 109.5
H22B C22 H22C 109.5
N9 C23 C24 108.9(5)
N9 C23 C26 124.8(6)
C24 C23 C26 126.3(6)
C23 C24 H24 126.6
C25 C24 C23 106.8(6)
C25 C24 H24 126.6
N10 C25 C27 121.7(5)
C24 C25 N10 108.2(5)
C24 C25 C27 130.1(6)
C23 C26 H26A 109.5
C23 C26 H26B 109.5
C23 C26 H26C 109.5
H26A C26 H26B 109.5
H26A C26 H26C 109.5
H26B C26 H26C 109.5
C25 C27 H27A 109.5
C25 C27 H27B 109.5
C25 C27 H27C 109.5
H27A C27 H27B 109.5
H27A C27 H27C 109.5
H27B C27 H27C 109.5
N11 C28 C29 109.6(6)
N11 C28 C31 123.1(6)
C29 C28 C31 127.3(6)
C28 C29 H29 126.9
C30 C29 C28 106.2(6)
C30 C29 H29 126.9
N12 C30 C29 109.0(6)
N12 C30 C32 122.9(6)
C29 C30 C32 128.1(6)
C28 C31 H31A 109.5
C28 C31 H31B 109.5
C28 C31 H31C 109.5
H31A C31 H31B 109.5
H31A C31 H31C 109.5
H31B C31 H31C 109.5
C30 C32 H32A 109.5
C30 C32 H32B 109.5
C30 C32 H32C 109.5
H32A C32 H32B 109.5
H32A C32 H32C 109.5
H32B C32 H32C 109.5
P C33 H33A 109.5
P C33 H33B 109.5
P C33 H33C 109.5
H33A C33 H33B 109.5
H33A C33 H33C 109.5
H33B C33 H33C 109.5
P C34 H34A 109.5
P C34 H34B 109.5
P C34 H34C 109.5
H34A C34 H34B 109.5
H34A C34 H34C 109.5
H34B C34 H34C 109.5
P C35 H35A 109.5
P C35 H35B 109.5
P C35 H35C 109.5
H35A C35 H35B 109.5
H35A C35 H35C 109.5
H35B C35 H35C 109.5
O3 C36 Mo2 169.2(5)
Mo2 C37 Si 66.63(19)
O4 C37 Mo2 169.4(5)
O4 C37 Si 123.9(4)
N2 B1 N4 110.7(5)
N2 B1 N6 108.8(5)
N2 B1 H1 112(3)
N4 B1 H1 109(3)
N6 B1 N4 109.2(5)
N6 B1 H1 107(3)
N8 B2 H2A 109(3)
N10 B2 N8 110.3(5)
N10 B2 N12 109.7(5)
N10 B2 H2A 113(3)
N12 B2 N8 108.1(5)
N12 B2 H2A 107(3)
H38A C38 H38B 109.5
H38A C38 H38C 109.5
H38B C38 H38C 109.5
C39 C38 H38A 109.5
C39 C38 H38B 109.5
C39 C38 H38C 109.5
C38 C39 H39A 107.1
C38 C39 H39B 107.1
C38 C39 C40 121(2)
H39A C39 H39B 106.8
C40 C39 H39A 107.1
C40 C39 H39B 107.1
C39 C40 H40A 110.7
C39 C40 H40B 110.7
H40A C40 H40B 108.8
C41 C40 C39 105.3(19)
C41 C40 H40A 110.7
C41 C40 H40B 110.7
C40 C41 H41A 111.7
C40 C41 H41B 111.7
C40 C41 C42 100(2)
H41A C41 H41B 109.5
C42 C41 H41A 111.7
C42 C41 H41B 111.7
C41 C42 H42A 109.5
C41 C42 H42B 109.5
C41 C42 H42C 109.5
H42A C42 H42B 109.5
H42A C42 H42C 109.5
H42B C42 H42C 109.5

loop_
_geom_bond_atom_site_label_1
_geom_bond_atom_site_label_2
_geom_bond_distance
Mo1 Si 2.2865(16)
Mo1 N1 2.271(5)
Mo1 N3 2.256(5)
Mo1 N5 2.272(5)
Mo1 C16 1.953(6)
Mo1 C17 1.946(6)
Mo2 P 2.5680(17)
Mo2 Si 2.4378(16)
Mo2 N7 2.254(5)
Mo2 N9 2.252(5)
Mo2 N11 2.227(5)
Mo2 C36 1.963(6)
Mo2 C37 1.957(6)
P C33 1.821(8)
P C34 1.813(8)
P C35 1.826(8)
Si C37 2.424(6)
O1 C16 1.165(7)
O2 C17 1.164(7)
O3 C36 1.161(7)
O4 C37 1.169(8)
N1 N2 1.378(7)
N1 C1 1.334(8)
N2 C3 1.353(8)
N2 B1 1.526(8)
N3 N4 1.376(7)
N3 C6 1.354(8)
N4 C8 1.358(8)
N4 B1 1.551(9)
N5 N6 1.379(7)
N5 C11 1.346(8)
N6 C13 1.344(8)
N6 B1 1.534(9)
N7 N8 1.385(7)
N7 C18 1.338(8)
N8 C20 1.342(8)
N8 B2 1.554(8)
N9 N10 1.371(7)
N9 C23 1.348(8)
N10 C25 1.358(7)
N10 B2 1.535(8)
N11 N12 1.385(7)
N11 C28 1.344(8)
N12 C30 1.348(8)
N12 B2 1.538(8)
C1 C2 1.400(8)
C1 C4 1.494(8)
C2 H2 0.9500
C2 C3 1.364(9)
C3 C5 1.501(9)
C4 H4A 0.9800
C4 H4B 0.9800
C4 H4C 0.9800
C5 H5A 0.9800
C5 H5B 0.9800
C5 H5C 0.9800
C6 C7 1.390(9)
C6 C9 1.496(9)
C7 H7 0.9500
C7 C8 1.368(9)
C8 C10 1.512(9)
C9 H9A 0.9800
C9 H9B 0.9800
C9 H9C 0.9800
C10 H10A 0.9800
C10 H10B 0.9800
C10 H10C 0.9800
C11 C12 1.398(9)
C11 C14 1.491(9)
C12 H12 0.9500
C12 C13 1.380(9)
C13 C15 1.503(9)
C14 H14A 0.9800
C14 H14B 0.9800
C14 H14C 0.9800
C15 H15A 0.9800
C15 H15B 0.9800
C15 H15C 0.9800
C18 C19 1.384(9)
C18 C21 1.508(9)
C19 H19 0.9500
C19 C20 1.383(9)
C20 C22 1.494(8)
C21 H21A 0.9800
C21 H21B 0.9800
C21 H21C 0.9800
C22 H22A 0.9800
C22 H22B 0.9800
C22 H22C 0.9800
C23 C24 1.397(9)
C23 C26 1.491(9)
C24 H24 0.9500
C24 C25 1.356(9)
C25 C27 1.496(9)
C26 H26A 0.9800
C26 H26B 0.9800
C26 H26C 0.9800
C27 H27A 0.9800
C27 H27B 0.9800
C27 H27C 0.9800
C28 C29 1.394(9)
C28 C31 1.483(9)
C29 H29 0.9500
C29 C30 1.353(9)
C30 C32 1.502(9)
C31 H31A 0.9800
C31 H31B 0.9800
C31 H31C 0.9800
C32 H32A 0.9800
C32 H32B 0.9800
C32 H32C 0.9800
C33 H33A 0.9800
C33 H33B 0.9800
C33 H33C 0.9800
C34 H34A 0.9800
C34 H34B 0.9800
C34 H34C 0.9800
C35 H35A 0.9800
C35 H35B 0.9800
C35 H35C 0.9800
B1 H1 1.170(2)
B2 H2A 1.170(2)
C38 H38A 0.9800
C38 H38B 0.9800
C38 H38C 0.9800
C38 C39 1.47(4)
C39 H39A 0.9900
C39 H39B 0.9900
C39 C40 1.547(17)
C40 H40A 0.9900
C40 H40B 0.9900
C40 C41 1.53(4)
C41 H41A 0.9900
C41 H41B 0.9900
C41 C42 1.66(3)
C42 H42A 0.9800
C42 H42B 0.9800
C42 H42C 0.9800

loop_
_geom_torsion_atom_site_label_1
_geom_torsion_atom_site_label_2
_geom_torsion_atom_site_label_3
_geom_torsion_atom_site_label_4
_geom_torsion
Mo1 N1 N2 C3 174.4(4)
Mo1 N1 N2 B1 2.3(7)
Mo1 N1 C1 C2 -173.4(4)
Mo1 N1 C1 C4 7.5(9)
Mo1 N3 N4 C8 -177.2(4)
Mo1 N3 N4 B1 -3.4(7)
Mo1 N3 C6 C7 176.4(5)
Mo1 N3 C6 C9 -1.9(10)
Mo1 N5 N6 C13 179.3(4)
Mo1 N5 N6 B1 -0.1(6)
Mo1 N5 C11 C12 -179.3(4)
Mo1 N5 C11 C14 0.1(9)
Mo2 N7 N8 C20 -175.2(4)
Mo2 N7 N8 B2 -8.9(7)
Mo2 N7 C18 C19 175.0(5)
Mo2 N7 C18 C21 -1.2(11)
Mo2 N9 N10 C25 178.4(4)
Mo2 N9 N10 B2 9.3(7)
Mo2 N9 C23 C24 -179.2(5)
Mo2 N9 C23 C26 -0.1(11)
Mo2 N11 N12 C30 179.6(4)
Mo2 N11 N12 B2 -1.7(7)
Mo2 N11 C28 C29 -179.4(5)
Mo2 N11 C28 C31 -0.7(10)
N1 N2 C3 C2 0.3(7)
N1 N2 C3 C5 179.7(6)
N1 N2 B1 N4 -60.7(7)
N1 N2 B1 N6 59.3(7)
N1 C1 C2 C3 -0.3(7)
N2 N1 C1 C2 0.5(7)
N2 N1 C1 C4 -178.6(5)
N3 N4 C8 C7 0.4(8)
N3 N4 C8 C10 -179.7(6)
N3 N4 B1 N2 61.5(7)
N3 N4 B1 N6 -58.3(7)
N3 C6 C7 C8 -0.1(8)
N4 N3 C6 C7 0.3(7)
N4 N3 C6 C9 -178.1(6)
N5 N6 C13 C12 0.2(7)
N5 N6 C13 C15 178.7(5)
N5 N6 B1 N2 -60.7(7)
N5 N6 B1 N4 60.2(7)
N5 C11 C12 C13 0.0(7)
N6 N5 C11 C12 0.1(6)
N6 N5 C11 C14 179.5(5)
N7 N8 C20 C19 -1.1(7)
N7 N8 C20 C22 178.3(6)
N7 N8 B2 N10 65.1(7)
N7 N8 B2 N12 -54.8(7)
N7 C18 C19 C20 -1.3(8)
N8 N7 C18 C19 0.6(7)
N8 N7 C18 C21 -175.6(7)
N9 N10 C25 C24 1.6(7)
N9 N10 C25 C27 -176.9(5)
N9 N10 B2 N8 -65.7(7)
N9 N10 B2 N12 53.3(7)
N9 C23 C24 C25 0.8(8)
N10 N9 C23 C24 0.2(7)
N10 N9 C23 C26 179.4(7)
N11 N12 C30 C29 -0.1(7)
N11 N12 C30 C32 -179.8(6)
N11 N12 B2 N8 62.1(7)
N11 N12 B2 N10 -58.2(7)
N11 C28 C29 C30 -0.1(8)
N12 N11 C28 C29 0.0(7)
N12 N11 C28 C31 178.8(6)
C1 N1 N2 C3 -0.5(6)
C1 N1 N2 B1 -172.5(5)
C1 C2 C3 N2 0.0(7)
C1 C2 C3 C5 -179.4(7)
C3 N2 B1 N4 129.0(6)
C3 N2 B1 N6 -111.0(7)
C4 C1 C2 C3 178.7(6)
C6 N3 N4 C8 -0.4(7)
C6 N3 N4 B1 173.4(5)
C6 C7 C8 N4 -0.2(8)
C6 C7 C8 C10 179.9(7)
C8 N4 B1 N2 -126.1(7)
C8 N4 B1 N6 114.2(7)
C9 C6 C7 C8 178.1(7)
C11 N5 N6 C13 -0.2(6)
C11 N5 N6 B1 -179.6(5)
C11 C12 C13 N6 -0.2(7)
C11 C12 C13 C15 -178.5(6)
C13 N6 B1 N2 120.0(6)
C13 N6 B1 N4 -119.1(6)
C14 C11 C12 C13 -179.4(6)
C18 N7 N8 C20 0.3(7)
C18 N7 N8 B2 166.6(5)
C18 C19 C20 N8 1.4(8)
C18 C19 C20 C22 -177.9(7)
C20 N8 B2 N10 -131.4(6)
C20 N8 B2 N12 108.6(7)
C21 C18 C19 C20 174.8(7)
C23 N9 N10 C25 -1.1(7)
C23 N9 N10 B2 -170.3(5)
C23 C24 C25 N10 -1.5(7)
C23 C24 C25 C27 176.9(7)
C25 N10 B2 N8 127.4(6)
C25 N10 B2 N12 -113.6(6)
C26 C23 C24 C25 -178.4(8)
C28 N11 N12 C30 0.0(7)
C28 N11 N12 B2 178.7(5)
C28 C29 C30 N12 0.1(8)
C28 C29 C30 C32 179.8(7)
C30 N12 B2 N8 -119.6(7)
C30 N12 B2 N10 120.1(7)
C31 C28 C29 C30 -178.8(7)
B1 N2 C3 C2 171.5(6)
B1 N2 C3 C5 -9.2(10)
B1 N4 C8 C7 -172.7(6)
B1 N4 C8 C10 7.2(11)
B1 N6 C13 C12 179.6(6)
B1 N6 C13 C15 -2.0(10)
B2 N8 C20 C19 -165.9(6)
B2 N8 C20 C22 13.5(10)
B2 N10 C25 C24 169.7(6)
B2 N10 C25 C27 -8.8(9)
B2 N12 C30 C29 -178.6(6)
B2 N12 C30 C32 1.7(11)
C38 C39 C40 C41 174(4)
C39 C40 C41 C42 -176.2(12)

loop_
_twin_individual_id
_twin_individual_mass_fraction_refined
1 0.8618(13)
2 0.1382(13)
